data_4002553
loop_
_publ_author_name
'Michie, C.W.'
'Claridge, J.B.'
'Clarke, S.J.'
'Rosseinsky, M.J.'

_publ_section_title
;
 Zr4 O5 N2 - intergrowth of fluorite and bixbyite anion layers formed by
 coupled site-selective anion and vacancy ordering
;
_journal_name_full 'Chemistry of Materials (1,1989-)'
_journal_page_first 1547
_journal_page_last 1553
_journal_volume 15
_journal_year 2003
_chemical_formula_sum 'N2 O5 Zr4'
_chemical_name_systematic 'Zr4 O5 N2'
_space_group_IT_number 108
_symmetry_space_group_name_Hall 'I 4 -2c'
_symmetry_space_group_name_H-M 'I 4 c m'
_cell_angle_alpha 90
_cell_angle_beta 90
_cell_angle_gamma 90
_cell_formula_units_Z 8
_cell_length_a 10.1727
_cell_length_b 10.1727
_cell_length_c 10.1313
_cell_volume 1048.426
_citation_journal_id_ASTM CMATEX
_cod_data_source_file Michie_CMATEX_2003_314.cif
_cod_data_source_block N2O5Zr4
_cod_database_code 4002553

loop_
_symmetry_equiv_pos_as_xyz
x,y,z
-y,x,z
-x,-y,z
y,-x,z
-x,y,z+1/2
-y,-x,z+1/2
x,-y,z+1/2
y,x,z+1/2
x+1/2,y+1/2,z+1/2
-y+1/2,x+1/2,z+1/2
-x+1/2,-y+1/2,z+1/2
y+1/2,-x+1/2,z+1/2
-x+1/2,y+1/2,z+1
-y+1/2,-x+1/2,z+1
x+1/2,-y+1/2,z+1
y+1/2,x+1/2,z+1

loop_
_atom_site_label
_atom_site_type_symbol
_atom_site_fract_x
_atom_site_fract_y
_atom_site_fract_z
_atom_site_occupancy
_atom_site_U_iso_or_equiv
O4 O-2 0.118 0.153 0.117 0.65 0.0
O1 O-2 0.392 0.108 0.104 0.19 0.0
N3 N-3 0.118 0.153 0.117 0.35 0.0
N2 N-3 0.361 0.139 0.389 0.55 0.0
O3 O-2 0.118 0.382 0.327 1 0.0
Zr3 Zr+4 0.2299 0.7299 0.9776 1 0.0
Zr1 Zr+4 0 0 0 1 0.0
O5 O-2 0.365 0.39 0.369 1 0.0
N1 N-3 0.392 0.108 0.104 0.81 0.0
Zr4 Zr+4 0.2414 0.0253 0.2428 1 0.0
O2 O-2 0.361 0.139 0.389 0.45 0.0
Zr2 Zr+4 0.5 0 0.96 1 0.0
